data_1518021
loop_
_publ_author_name
'Braunschweig, Holger'
'Celik, Mehmet Ali'
'Dewhurst, Rian D.'
'Heid, Magdalena'
'Hupp, Florian'
'Sen, Sakya S.'

_publ_section_title
;
 Stepwise isolation of low-valent, low-coordinate Sn and Pb mono- and
 dications in the coordination sphere of platinum
;
_journal_issue 1
_journal_name_full 'Chem. Sci.'
_journal_page_first 425
_journal_paper_doi 10.1039/C4SC02948H
_journal_volume 6
_journal_year 2015
_chemical_formula_moiety 'C36 H66 Al Cl4 I P2 Pb Pt'
_chemical_formula_sum 'C36 H66 Al Cl4 I P2 Pb Pt'
_chemical_formula_weight 1258.79
_chemical_name_common
;
?
;
_chemical_name_systematic
; 
?
;
_space_group_IT_number 2
_symmetry_cell_setting triclinic
_symmetry_space_group_name_Hall '-P 1'
_symmetry_space_group_name_H-M 'P -1'
_atom_sites_solution_hydrogens geom
_atom_sites_solution_primary direct
_atom_sites_solution_secondary difmap
_audit_creation_method SHELXL-97
_cell_angle_alpha 92.698(10)
_cell_angle_beta 111.864(13)
_cell_angle_gamma 101.984(10)
_cell_formula_units_Z 2
_cell_length_a 13.381(4)
_cell_length_b 13.612(4)
_cell_length_c 13.987(3)
_cell_measurement_temperature 100(2)
_cell_volume 2291.0(11)
_computing_cell_refinement 'Saint+ ver. 8.18C (Bruker AXS)'
_computing_data_collection 'APEX2 ver. 2012.4-3 (Bruker AXS)'
_computing_data_reduction 'Saint+ ver. 8.18C (Bruker AXS)'
_computing_molecular_graphics 'XP ver. 5.1 (Bruker AXS, 1998)'
_computing_publication_material 'SHELXL-97 (Sheldrick, 2008)'
_computing_structure_refinement 'SHELXL-97 (Sheldrick, 1997)'
_computing_structure_solution 'SHELXS-97 (Sheldrick, 1990)'
_diffrn_ambient_temperature 100(2)
_diffrn_detector_area_resol_mean 8.333
_diffrn_measured_fraction_theta_full 0.996
_diffrn_measured_fraction_theta_max 0.996
_diffrn_measurement_device_type 'Bruker D8 Quest'
_diffrn_measurement_method '\f and \w scans'
_diffrn_radiation_monochromator 'multi-layer mirror'
_diffrn_radiation_source 'ImS micro-focus sealed X-ray tube'
_diffrn_radiation_type MoK\a
_diffrn_radiation_wavelength 0.71073
_diffrn_reflns_av_R_equivalents 0.0000
_diffrn_reflns_av_sigmaI/netI 0.0257
_diffrn_reflns_limit_h_max 15
_diffrn_reflns_limit_h_min -16
_diffrn_reflns_limit_k_max 16
_diffrn_reflns_limit_k_min -17
_diffrn_reflns_limit_l_max 17
_diffrn_reflns_limit_l_min 0
_diffrn_reflns_number 9338
_diffrn_reflns_theta_full 26.37
_diffrn_reflns_theta_max 26.37
_diffrn_reflns_theta_min 2.25
_exptl_absorpt_coefficient_mu 7.739
_exptl_absorpt_correction_T_max 0.5401
_exptl_absorpt_correction_T_min 0.4356
_exptl_absorpt_correction_type multi-scan
_exptl_absorpt_process_details 'Sadabs 2008/1 (Bruker 2008)'
_exptl_crystal_colour orange
_exptl_crystal_density_diffrn 1.825
_exptl_crystal_density_method 'not measured'
_exptl_crystal_description block
_exptl_crystal_F_000 1212
_exptl_crystal_size_max 0.12
_exptl_crystal_size_mid 0.09
_exptl_crystal_size_min 0.09
_platon_squeeze_details
;
;
_refine_diff_density_max 3.376
_refine_diff_density_min -6.349
_refine_diff_density_rms 0.287
_refine_ls_extinction_method none
_refine_ls_goodness_of_fit_ref 0.950
_refine_ls_hydrogen_treatment constr
_refine_ls_matrix_type full
_refine_ls_number_parameters 461
_refine_ls_number_reflns 9338
_refine_ls_number_restraints 68
_refine_ls_restrained_S_all 0.959
_refine_ls_R_factor_all 0.0575
_refine_ls_R_factor_gt 0.0507
_refine_ls_shift/su_max 0.003
_refine_ls_shift/su_mean 0.000
_refine_ls_structure_factor_coef Fsqd
_refine_ls_weighting_details 'calc w=1/[\s^2^(Fo^2^)+(0.0797P)^2^+55.6142P] where P=(Fo^2^+2Fc^2^)/3'
_refine_ls_weighting_scheme calc
_refine_ls_wR_factor_gt 0.1397
_refine_ls_wR_factor_ref 0.1442
_reflns_number_gt 8301
_reflns_number_total 9338
_reflns_threshold_expression >2sigma(I)
_cod_data_source_file c4sc02948h2.cif
_cod_data_source_block 6
_cod_depositor_comments
;
The following automatic conversions were performed:

'_symmetry_cell_setting' value 'Triclinic' changed to 'triclinic'
according to
/usr/data/users/saulius/crontab/automatic-downloads/rss-feeds/RSC/lib/dictionaries/cif_core.dic
dictionary named 'cif_core.dic' version 2.4.2 from 2011-04-26.

Automatic conversion script
Id: cif_fix_values 2827 2014-09-09 07:05:25Z andrius 

 Adding full bibliography for 1518019--1518027.cif.
;
_cod_original_cell_volume 2290.9(10)
_cod_original_sg_symbol_H-M P-1
_cod_database_code 1518021

loop_
_symmetry_equiv_pos_as_xyz
'x, y, z'
'-x, -y, -z'

loop_
_atom_site_label
_atom_site_type_symbol
_atom_site_fract_x
_atom_site_fract_y
_atom_site_fract_z
_atom_site_U_iso_or_equiv
_atom_site_adp_type
_atom_site_occupancy
_atom_site_symmetry_multiplicity
_atom_site_calc_flag
_atom_site_refinement_flags
_atom_site_disorder_assembly
_atom_site_disorder_group
Pt1 Pt 0.11284(2) 0.22813(2) 0.22875(2) 0.01542(10) Uani 1 1 d . . .
Pb1 Pb 0.06988(3) 0.16888(3) 0.03359(3) 0.02835(12) Uani 1 1 d . . .
I1 I -0.13710(7) 0.02753(8) 0.00906(9) 0.0651(3) Uani 1 1 d . . .
P1 P -0.03928(17) 0.28892(16) 0.22475(16) 0.0165(4) Uani 1 1 d . . .
P2 P 0.28690(16) 0.20030(16) 0.29588(16) 0.0153(4) Uani 1 1 d . . .
C11 C -0.1297(8) 0.2015(7) 0.2718(8) 0.0267(19) Uani 1 1 d . . .
H11A H -0.1880 0.1585 0.2074 0.032 Uiso 1 1 calc R . .
C12 C -0.1950(8) 0.2503(7) 0.3228(8) 0.0262(19) Uani 1 1 d . . .
H12A H -0.1428 0.2916 0.3897 0.031 Uiso 1 1 calc R . .
H12B H -0.2329 0.2959 0.2769 0.031 Uiso 1 1 calc R . .
C13 C -0.0746(9) 0.1263(8) 0.3374(8) 0.032(2) Uani 1 1 d . . .
H13A H -0.0186 0.1626 0.4053 0.039 Uiso 1 1 calc R . .
H13B H -0.0361 0.0937 0.3015 0.039 Uiso 1 1 calc R . .
C14 C -0.1630(9) 0.0443(8) 0.3549(9) 0.036(2) Uani 1 1 d . . .
H14A H -0.2142 0.0034 0.2874 0.044 Uiso 1 1 calc R . .
H14B H -0.1260 -0.0016 0.4009 0.044 Uiso 1 1 calc R . .
C15 C -0.2804(10) 0.1705(9) 0.3420(10) 0.041(3) Uani 1 1 d . . .
H15A H -0.3156 0.2038 0.3809 0.049 Uiso 1 1 calc R . .
H15B H -0.3391 0.1364 0.2744 0.049 Uiso 1 1 calc R . .
C16 C -0.2288(10) 0.0916(9) 0.4033(9) 0.042(3) Uani 1 1 d . . .
H16A H -0.1793 0.1239 0.4749 0.051 Uiso 1 1 calc R . .
H16B H -0.2885 0.0375 0.4078 0.051 Uiso 1 1 calc R . .
C21 C -0.1361(8) 0.3339(9) 0.1103(7) 0.034(2) Uani 1 1 d . . .
H21A H -0.1372 0.4032 0.1362 0.041 Uiso 1 1 calc R . .
C22 C -0.0903(9) 0.3487(11) 0.0253(9) 0.042(3) Uani 1 1 d . . .
H22A H -0.0908 0.2817 -0.0061 0.050 Uiso 1 1 calc R . .
H22B H -0.0124 0.3891 0.0567 0.050 Uiso 1 1 calc R . .
C23 C -0.1597(10) 0.4033(10) -0.0611(10) 0.046(3) Uani 1 1 d . . .
H23A H -0.1531 0.4730 -0.0314 0.055 Uiso 1 1 calc R . .
H23B H -0.1305 0.4082 -0.1166 0.055 Uiso 1 1 calc R . .
C24 C -0.2802(10) 0.3460(13) -0.1066(9) 0.053(4) Uani 1 1 d . . .
H24A H -0.2875 0.2793 -0.1434 0.064 Uiso 1 1 calc R . .
H24B H -0.3241 0.3843 -0.1579 0.064 Uiso 1 1 calc R . .
C25 C -0.3256(10) 0.3304(14) -0.0227(11) 0.060(4) Uani 1 1 d . . .
H25A H -0.4031 0.2892 -0.0541 0.072 Uiso 1 1 calc R . .
H25B H -0.3258 0.3969 0.0090 0.072 Uiso 1 1 calc R . .
C26 C -0.2544(9) 0.2759(10) 0.0634(9) 0.044(3) Uani 1 1 d . . .
H26A H -0.2844 0.2687 0.1183 0.053 Uiso 1 1 calc R . .
H26B H -0.2592 0.2071 0.0329 0.053 Uiso 1 1 calc R . .
C31 C 0.0268(7) 0.4082(6) 0.3155(7) 0.0202(17) Uani 1 1 d . . .
H31A H -0.0333 0.4400 0.3183 0.024 Uiso 1 1 calc R . .
C32 C 0.0936(7) 0.3877(7) 0.4271(7) 0.0243(18) Uani 1 1 d . . .
H32A H 0.0421 0.3461 0.4536 0.029 Uiso 1 1 calc R . .
H32B H 0.1476 0.3489 0.4246 0.029 Uiso 1 1 calc R . .
C33 C 0.0987(8) 0.4797(7) 0.2773(8) 0.031(2) Uani 1 1 d . . .
H33A H 0.0522 0.4969 0.2096 0.037 Uiso 1 1 calc R . .
H33B H 0.1528 0.4460 0.2657 0.037 Uiso 1 1 calc R . .
C34 C 0.1625(9) 0.5787(8) 0.3538(10) 0.040(3) Uani 1 1 d . . .
H34A H 0.2132 0.6213 0.3271 0.048 Uiso 1 1 calc R . .
H34B H 0.1091 0.6173 0.3587 0.048 Uiso 1 1 calc R . .
C35 C 0.2283(8) 0.5557(8) 0.4599(9) 0.037(2) Uani 1 1 d . . .
H35A H 0.2869 0.5235 0.4561 0.044 Uiso 1 1 calc R . .
H35B H 0.2650 0.6198 0.5084 0.044 Uiso 1 1 calc R . .
C36 C 0.1551(9) 0.4860(8) 0.5010(9) 0.038(2) Uani 1 1 d . . .
H36A H 0.1007 0.5206 0.5107 0.046 Uiso 1 1 calc R . .
H36B H 0.2012 0.4704 0.5697 0.046 Uiso 1 1 calc R . .
C41 C 0.3114(7) 0.2492(7) 0.6023(6) 0.0224(18) Uani 1 1 d . . .
H41A H 0.2788 0.2036 0.6419 0.027 Uiso 1 1 calc R . .
H41B H 0.2784 0.3086 0.5948 0.027 Uiso 1 1 calc R . .
C42 C 0.4925(7) 0.3509(7) 0.6017(7) 0.0248(18) Uani 1 1 d . . .
H42A H 0.4658 0.4138 0.5929 0.030 Uiso 1 1 calc R . .
H42B H 0.5739 0.3702 0.6409 0.030 Uiso 1 1 calc R . .
C43 C 0.2831(7) 0.1942(6) 0.4963(6) 0.0198(16) Uani 1 1 d . . .
H43A H 0.2015 0.1767 0.4576 0.024 Uiso 1 1 calc R . .
H43B H 0.3078 0.1303 0.5040 0.024 Uiso 1 1 calc R . .
C44 C 0.4655(7) 0.2940(7) 0.4954(7) 0.0220(17) Uani 1 1 d . . .
H44A H 0.4974 0.2340 0.5042 0.026 Uiso 1 1 calc R . .
H44B H 0.4996 0.3386 0.4561 0.026 Uiso 1 1 calc R . .
C45 C 0.4376(8) 0.2850(7) 0.6631(7) 0.0253(19) Uani 1 1 d . . .
H45A H 0.4533 0.3244 0.7305 0.030 Uiso 1 1 calc R . .
H45B H 0.4696 0.2253 0.6775 0.030 Uiso 1 1 calc R . .
C46 C 0.3391(6) 0.2597(6) 0.4334(6) 0.0180(16) Uani 1 1 d . . .
H46A H 0.3122 0.3232 0.4300 0.022 Uiso 1 1 calc R . .
C51 C 0.2983(7) 0.0675(6) 0.2893(7) 0.0198(17) Uani 1 1 d . . .
H51A H 0.2893 0.0479 0.2162 0.024 Uiso 1 1 calc R . .
C52 C 0.2031(7) -0.0072(7) 0.3041(7) 0.0231(18) Uani 1 1 d . . .
H52A H 0.2075 0.0076 0.3758 0.028 Uiso 1 1 calc R . .
H52B H 0.1309 0.0015 0.2551 0.028 Uiso 1 1 calc R . .
C53 C 0.2104(8) -0.1165(7) 0.2851(8) 0.028(2) Uani 1 1 d . . .
H53A H 0.1970 -0.1337 0.2111 0.033 Uiso 1 1 calc R . .
H53B H 0.1518 -0.1629 0.2998 0.033 Uiso 1 1 calc R . .
C54 C 0.4181(7) -0.0585(7) 0.3373(7) 0.0238(18) Uani 1 1 d . . .
H54A H 0.4108 -0.0734 0.2647 0.029 Uiso 1 1 calc R . .
H54B H 0.4911 -0.0676 0.3842 0.029 Uiso 1 1 calc R . .
C55 C 0.4125(7) 0.0520(6) 0.3580(7) 0.0197(16) Uani 1 1 d . . .
H55A H 0.4261 0.0687 0.4322 0.024 Uiso 1 1 calc R . .
H55B H 0.4711 0.0982 0.3434 0.024 Uiso 1 1 calc R . .
C56 C 0.3259(8) -0.1321(7) 0.3550(8) 0.0268(19) Uani 1 1 d . . .
H56A H 0.3366 -0.1210 0.4290 0.032 Uiso 1 1 calc R . .
H56B H 0.3292 -0.2026 0.3386 0.032 Uiso 1 1 calc R . .
C61 C 0.3773(7) 0.3785(6) 0.2388(7) 0.0237(18) Uani 1 1 d . . .
H61A H 0.3861 0.4114 0.3070 0.028 Uiso 1 1 calc R . .
H61B H 0.3023 0.3781 0.1877 0.028 Uiso 1 1 calc R . .
C62 C 0.3894(6) 0.2687(6) 0.2473(6) 0.0173(16) Uani 1 1 d . . .
H62A H 0.4651 0.2720 0.3008 0.021 Uiso 1 1 calc R . .
C63 C 0.3826(8) 0.2184(7) 0.1448(7) 0.0238(18) Uani 1 1 d . . .
H63A H 0.3075 0.2116 0.0907 0.029 Uiso 1 1 calc R . .
H63B H 0.3950 0.1495 0.1530 0.029 Uiso 1 1 calc R . .
C64 C 0.4667(8) 0.4391(7) 0.2037(8) 0.032(2) Uani 1 1 d . . .
H64A H 0.4565 0.5086 0.1956 0.038 Uiso 1 1 calc R . .
H64B H 0.5415 0.4443 0.2579 0.038 Uiso 1 1 calc R . .
C65 C 0.4691(8) 0.2802(7) 0.1096(8) 0.029(2) Uani 1 1 d . . .
H65A H 0.5444 0.2806 0.1600 0.034 Uiso 1 1 calc R . .
H65B H 0.4600 0.2473 0.0412 0.034 Uiso 1 1 calc R . .
C66 C 0.4587(9) 0.3874(7) 0.1010(8) 0.031(2) Uani 1 1 d . . .
H66A H 0.3864 0.3877 0.0454 0.037 Uiso 1 1 calc R . .
H66B H 0.5183 0.4257 0.0818 0.037 Uiso 1 1 calc R . .
Al80 Al 0.1481(4) 0.3108(4) 0.7827(4) 0.0249(10) Uani 0.779(7) 1 d PD A 1
Cl81 Cl 0.0533(4) 0.3413(4) 0.8712(4) 0.0342(11) Uani 0.779(7) 1 d PDU A 1
Cl82 Cl 0.2532(3) 0.4517(3) 0.7823(3) 0.0476(11) Uani 0.779(7) 1 d PDU A 1
Cl83 Cl 0.2404(4) 0.2077(4) 0.8578(3) 0.0582(14) Uani 0.779(7) 1 d PDU A 1
Cl84 Cl 0.0379(4) 0.2422(4) 0.6296(3) 0.0323(11) Uani 0.779(7) 1 d PDU A 1
Al90 Al 0.1411(12) 0.2832(9) 0.7911(13) 0.033(3) Uani 0.221(7) 1 d PDU A 2
Cl91 Cl 0.0840(15) 0.3492(16) 0.8985(14) 0.032(3) Uani 0.221(7) 1 d PDU A 2
Cl92 Cl 0.2911(11) 0.3891(12) 0.8097(11) 0.048(3) Uani 0.221(7) 1 d PDU A 2
Cl93 Cl 0.0286(17) 0.2727(15) 0.6349(13) 0.037(4) Uani 0.221(7) 1 d PDU A 2
Cl94 Cl 0.1581(13) 0.1382(10) 0.8345(11) 0.049(3) Uani 0.221(7) 1 d PDU A 2

loop_
_atom_site_aniso_label
_atom_site_aniso_U_11
_atom_site_aniso_U_22
_atom_site_aniso_U_33
_atom_site_aniso_U_23
_atom_site_aniso_U_13
_atom_site_aniso_U_12
Pt1 0.01114(15) 0.02107(17) 0.01357(16) 0.00213(11) 0.00437(11) 0.00384(11)
Pb1 0.0307(2) 0.0412(2) 0.01533(17) 0.00347(14) 0.01052(14) 0.01040(16)
I1 0.0372(4) 0.0611(6) 0.0820(7) -0.0158(5) 0.0117(4) 0.0082(4)
P1 0.0134(9) 0.0203(10) 0.0168(10) 0.0043(8) 0.0067(8) 0.0041(8)
P2 0.0102(9) 0.0191(10) 0.0150(9) 0.0013(8) 0.0041(7) 0.0022(7)
C11 0.024(4) 0.028(5) 0.033(5) 0.004(4) 0.018(4) 0.005(4)
C12 0.022(4) 0.033(5) 0.030(5) 0.006(4) 0.016(4) 0.007(4)
C13 0.041(6) 0.029(5) 0.028(5) 0.007(4) 0.015(4) 0.006(4)
C14 0.042(6) 0.032(5) 0.041(6) 0.012(5) 0.024(5) 0.005(4)
C15 0.040(6) 0.041(6) 0.048(7) 0.001(5) 0.030(5) -0.001(5)
C16 0.048(7) 0.045(6) 0.040(6) 0.011(5) 0.028(5) 0.003(5)
C21 0.024(5) 0.061(7) 0.022(5) 0.013(5) 0.006(4) 0.023(5)
C22 0.031(5) 0.074(8) 0.032(6) 0.020(5) 0.016(5) 0.026(5)
C23 0.040(6) 0.062(8) 0.041(6) 0.022(6) 0.017(5) 0.018(6)
C24 0.039(6) 0.098(11) 0.032(6) 0.037(7) 0.013(5) 0.030(7)
C25 0.030(6) 0.113(12) 0.050(8) 0.041(8) 0.018(6) 0.034(7)
C26 0.031(6) 0.062(8) 0.037(6) 0.019(6) 0.010(5) 0.009(5)
C31 0.015(4) 0.018(4) 0.026(4) 0.000(3) 0.004(3) 0.007(3)
C32 0.023(4) 0.025(4) 0.024(5) -0.001(4) 0.012(4) 0.002(4)
C33 0.031(5) 0.028(5) 0.032(5) 0.012(4) 0.008(4) 0.012(4)
C34 0.024(5) 0.025(5) 0.062(7) 0.010(5) 0.010(5) -0.001(4)
C35 0.022(5) 0.027(5) 0.055(7) -0.005(5) 0.012(5) 0.000(4)
C36 0.031(5) 0.041(6) 0.038(6) -0.015(5) 0.014(5) -0.001(4)
C41 0.023(4) 0.031(5) 0.013(4) 0.003(3) 0.008(3) 0.005(4)
C42 0.021(4) 0.023(4) 0.023(4) -0.005(4) 0.003(4) 0.002(3)
C43 0.021(4) 0.021(4) 0.018(4) 0.004(3) 0.008(3) 0.005(3)
C44 0.013(4) 0.027(4) 0.019(4) -0.004(3) 0.001(3) 0.002(3)
C45 0.027(5) 0.028(5) 0.016(4) -0.002(3) 0.004(4) 0.007(4)
C46 0.012(4) 0.022(4) 0.017(4) 0.000(3) 0.005(3) 0.000(3)
C51 0.014(4) 0.020(4) 0.022(4) 0.000(3) 0.005(3) 0.002(3)
C52 0.018(4) 0.022(4) 0.028(5) -0.002(4) 0.011(4) -0.002(3)
C53 0.023(4) 0.022(4) 0.036(5) 0.002(4) 0.011(4) 0.000(3)
C54 0.022(4) 0.025(4) 0.025(4) 0.002(4) 0.009(4) 0.009(3)
C55 0.018(4) 0.019(4) 0.020(4) 0.000(3) 0.006(3) 0.003(3)
C56 0.035(5) 0.017(4) 0.029(5) 0.004(4) 0.012(4) 0.007(4)
C61 0.023(4) 0.020(4) 0.029(5) 0.003(4) 0.015(4) -0.002(3)
C62 0.012(4) 0.021(4) 0.016(4) 0.001(3) 0.005(3) 0.000(3)
C63 0.027(5) 0.024(4) 0.025(4) 0.003(4) 0.016(4) 0.006(4)
C64 0.032(5) 0.019(4) 0.042(6) -0.003(4) 0.021(4) -0.009(4)
C65 0.025(5) 0.034(5) 0.028(5) -0.002(4) 0.017(4) 0.000(4)
C66 0.034(5) 0.026(5) 0.033(5) 0.006(4) 0.018(4) 0.000(4)
Al80 0.023(2) 0.035(2) 0.0176(19) 0.0028(17) 0.0083(15) 0.0102(17)
Cl81 0.039(2) 0.043(2) 0.035(2) 0.0119(18) 0.0257(19) 0.018(2)
Cl82 0.0441(19) 0.052(2) 0.0436(19) -0.0057(16) 0.0262(16) -0.0104(16)
Cl83 0.075(3) 0.071(3) 0.0310(18) 0.0053(16) 0.0058(17) 0.053(2)
Cl84 0.0251(16) 0.044(3) 0.0221(15) 0.0046(16) 0.0063(12) 0.0027(17)
Al90 0.029(5) 0.041(5) 0.032(5) 0.005(4) 0.014(4) 0.008(3)
Cl91 0.030(5) 0.034(5) 0.035(5) 0.003(4) 0.017(4) 0.005(4)
Cl92 0.040(4) 0.061(5) 0.044(5) -0.011(4) 0.027(3) -0.004(3)
Cl93 0.038(5) 0.037(6) 0.033(4) 0.005(4) 0.014(3) 0.006(4)
Cl94 0.061(5) 0.051(4) 0.046(5) 0.010(3) 0.024(4) 0.028(4)

loop_
_atom_type_symbol
_atom_type_description
_atom_type_scat_dispersion_real
_atom_type_scat_dispersion_imag
_atom_type_scat_source
C C 0.0033 0.0016 'International Tables Vol C Tables 4.2.6.8 and 6.1.1.4'
H H 0.0000 0.0000 'International Tables Vol C Tables 4.2.6.8 and 6.1.1.4'
Al Al 0.0645 0.0514 'International Tables Vol C Tables 4.2.6.8 and 6.1.1.4'
P P 0.1023 0.0942 'International Tables Vol C Tables 4.2.6.8 and 6.1.1.4'
Cl Cl 0.1484 0.1585 'International Tables Vol C Tables 4.2.6.8 and 6.1.1.4'
I I -0.4742 1.8119 'International Tables Vol C Tables 4.2.6.8 and 6.1.1.4'
Pt Pt -1.7033 8.3905 'International Tables Vol C Tables 4.2.6.8 and 6.1.1.4'
Pb Pb -3.3944 10.1111 'International Tables Vol C Tables 4.2.6.8 and 6.1.1.4'

loop_
_geom_angle_atom_site_label_1
_geom_angle_atom_site_label_2
_geom_angle_atom_site_label_3
_geom_angle
_geom_angle_site_symmetry_3
P2 Pt1 P1 157.96(8) .
P2 Pt1 Pb1 96.67(5) .
P1 Pt1 Pb1 104.81(5) .
Pt1 Pb1 I1 91.78(3) .
Pt1 Pb1 I1 115.75(3) 2
I1 Pb1 I1 83.11(3) 2
Pb1 I1 Pb1 96.89(3) 2
C11 P1 C31 110.0(4) .
C11 P1 C21 105.1(5) .
C31 P1 C21 100.6(5) .
C11 P1 Pt1 111.8(3) .
C31 P1 Pt1 102.7(3) .
C21 P1 Pt1 125.6(3) .
C51 P2 C62 105.2(4) .
C51 P2 C46 110.7(4) .
C62 P2 C46 103.8(4) .
C51 P2 Pt1 117.4(3) .
C62 P2 Pt1 116.9(3) .
C46 P2 Pt1 101.9(3) .
C13 C11 C12 111.2(8) .
C13 C11 P1 114.6(7) .
C12 C11 P1 116.0(7) .
C13 C11 H11A 104.5 .
C12 C11 H11A 104.5 .
P1 C11 H11A 104.5 .
C15 C12 C11 111.3(8) .
C15 C12 H12A 109.4 .
C11 C12 H12A 109.4 .
C15 C12 H12B 109.4 .
C11 C12 H12B 109.4 .
H12A C12 H12B 108.0 .
C11 C13 C14 110.0(9) .
C11 C13 H13A 109.7 .
C14 C13 H13A 109.7 .
C11 C13 H13B 109.7 .
C14 C13 H13B 109.7 .
H13A C13 H13B 108.2 .
C16 C14 C13 111.3(9) .
C16 C14 H14A 109.4 .
C13 C14 H14A 109.4 .
C16 C14 H14B 109.4 .
C13 C14 H14B 109.4 .
H14A C14 H14B 108.0 .
C16 C15 C12 111.9(9) .
C16 C15 H15A 109.2 .
C12 C15 H15A 109.2 .
C16 C15 H15B 109.2 .
C12 C15 H15B 109.2 .
H15A C15 H15B 107.9 .
C14 C16 C15 112.8(9) .
C14 C16 H16A 109.0 .
C15 C16 H16A 109.0 .
C14 C16 H16B 109.0 .
C15 C16 H16B 109.0 .
H16A C16 H16B 107.8 .
C26 C21 C22 109.8(9) .
C26 C21 P1 117.9(8) .
C22 C21 P1 111.5(7) .
C26 C21 H21A 105.5 .
C22 C21 H21A 105.5 .
P1 C21 H21A 105.5 .
C21 C22 C23 111.7(9) .
C21 C22 H22A 109.3 .
C23 C22 H22A 109.3 .
C21 C22 H22B 109.3 .
C23 C22 H22B 109.3 .
H22A C22 H22B 107.9 .
C24 C23 C22 110.4(10) .
C24 C23 H23A 109.6 .
C22 C23 H23A 109.6 .
C24 C23 H23B 109.6 .
C22 C23 H23B 109.6 .
H23A C23 H23B 108.1 .
C23 C24 C25 111.2(11) .
C23 C24 H24A 109.4 .
C25 C24 H24A 109.4 .
C23 C24 H24B 109.4 .
C25 C24 H24B 109.4 .
H24A C24 H24B 108.0 .
C24 C25 C26 111.1(10) .
C24 C25 H25A 109.4 .
C26 C25 H25A 109.4 .
C24 C25 H25B 109.4 .
C26 C25 H25B 109.4 .
H25A C25 H25B 108.0 .
C21 C26 C25 111.0(10) .
C21 C26 H26A 109.4 .
C25 C26 H26A 109.4 .
C21 C26 H26B 109.4 .
C25 C26 H26B 109.4 .
H26A C26 H26B 108.0 .
C33 C31 C32 111.1(7) .
C33 C31 P1 110.3(7) .
C32 C31 P1 111.0(6) .
C33 C31 H31A 108.1 .
C32 C31 H31A 108.1 .
P1 C31 H31A 108.1 .
C36 C32 C31 111.5(8) .
C36 C32 H32A 109.3 .
C31 C32 H32A 109.3 .
C36 C32 H32B 109.3 .
C31 C32 H32B 109.3 .
H32A C32 H32B 108.0 .
C31 C33 C34 112.8(9) .
C31 C33 H33A 109.0 .
C34 C33 H33A 109.0 .
C31 C33 H33B 109.0 .
C34 C33 H33B 109.0 .
H33A C33 H33B 107.8 .
C35 C34 C33 110.8(8) .
C35 C34 H34A 109.5 .
C33 C34 H34A 109.5 .
C35 C34 H34B 109.5 .
C33 C34 H34B 109.5 .
H34A C34 H34B 108.1 .
C36 C35 C34 111.3(9) .
C36 C35 H35A 109.4 .
C34 C35 H35A 109.4 .
C36 C35 H35B 109.4 .
C34 C35 H35B 109.4 .
H35A C35 H35B 108.0 .
C35 C36 C32 111.4(9) .
C35 C36 H36A 109.4 .
C32 C36 H36A 109.4 .
C35 C36 H36B 109.4 .
C32 C36 H36B 109.4 .
H36A C36 H36B 108.0 .
C43 C41 C45 111.5(7) .
C43 C41 H41A 109.3 .
C45 C41 H41A 109.3 .
C43 C41 H41B 109.3 .
C45 C41 H41B 109.3 .
H41A C41 H41B 108.0 .
C44 C42 C45 110.7(7) .
C44 C42 H42A 109.5 .
C45 C42 H42A 109.5 .
C44 C42 H42B 109.5 .
C45 C42 H42B 109.5 .
H42A C42 H42B 108.1 .
C41 C43 C46 111.6(7) .
C41 C43 H43A 109.3 .
C46 C43 H43A 109.3 .
C41 C43 H43B 109.3 .
C46 C43 H43B 109.3 .
H43A C43 H43B 108.0 .
C42 C44 C46 111.0(7) .
C42 C44 H44A 109.4 .
C46 C44 H44A 109.4 .
C42 C44 H44B 109.4 .
C46 C44 H44B 109.4 .
H44A C44 H44B 108.0 .
C42 C45 C41 111.1(7) .
C42 C45 H45A 109.4 .
C41 C45 H45A 109.4 .
C42 C45 H45B 109.4 .
C41 C45 H45B 109.4 .
H45A C45 H45B 108.0 .
C44 C46 C43 110.3(7) .
C44 C46 P2 118.4(6) .
C43 C46 P2 111.5(5) .
C44 C46 H46A 105.1 .
C43 C46 H46A 105.1 .
P2 C46 H46A 105.1 .
C55 C51 C52 111.8(7) .
C55 C51 P2 114.7(6) .
C52 C51 P2 113.5(6) .
C55 C51 H51A 105.3 .
C52 C51 H51A 105.3 .
P2 C51 H51A 105.3 .
C53 C52 C51 110.6(7) .
C53 C52 H52A 109.5 .
C51 C52 H52A 109.5 .
C53 C52 H52B 109.5 .
C51 C52 H52B 109.5 .
H52A C52 H52B 108.1 .
C52 C53 C56 111.5(7) .
C52 C53 H53A 109.3 .
C56 C53 H53A 109.3 .
C52 C53 H53B 109.3 .
C56 C53 H53B 109.3 .
H53A C53 H53B 108.0 .
C56 C54 C55 110.9(7) .
C56 C54 H54A 109.5 .
C55 C54 H54A 109.5 .
C56 C54 H54B 109.5 .
C55 C54 H54B 109.5 .
H54A C54 H54B 108.1 .
C51 C55 C54 110.7(7) .
C51 C55 H55A 109.5 .
C54 C55 H55A 109.5 .
C51 C55 H55B 109.5 .
C54 C55 H55B 109.5 .
H55A C55 H55B 108.1 .
C54 C56 C53 110.5(7) .
C54 C56 H56A 109.6 .
C53 C56 H56A 109.6 .
C54 C56 H56B 109.6 .
C53 C56 H56B 109.6 .
H56A C56 H56B 108.1 .
C62 C61 C64 109.9(7) .
C62 C61 H61A 109.7 .
C64 C61 H61A 109.7 .
C62 C61 H61B 109.7 .
C64 C61 H61B 109.7 .
H61A C61 H61B 108.2 .
C63 C62 C61 110.6(7) .
C63 C62 P2 114.6(6) .
C61 C62 P2 109.0(6) .
C63 C62 H62A 107.5 .
C61 C62 H62A 107.5 .
P2 C62 H62A 107.5 .
C62 C63 C65 111.3(7) .
C62 C63 H63A 109.4 .
C65 C63 H63A 109.4 .
C62 C63 H63B 109.4 .
C65 C63 H63B 109.4 .
H63A C63 H63B 108.0 .
C66 C64 C61 111.0(7) .
C66 C64 H64A 109.4 .
C61 C64 H64A 109.4 .
C66 C64 H64B 109.4 .
C61 C64 H64B 109.4 .
H64A C64 H64B 108.0 .
C66 C65 C63 112.0(8) .
C66 C65 H65A 109.2 .
C63 C65 H65A 109.2 .
C66 C65 H65B 109.2 .
C63 C65 H65B 109.2 .
H65A C65 H65B 107.9 .
C65 C66 C64 110.7(8) .
C65 C66 H66A 109.5 .
C64 C66 H66A 109.5 .
C65 C66 H66B 109.5 .
C64 C66 H66B 109.5 .
H66A C66 H66B 108.1 .
Cl83 Al80 Cl84 109.2(3) .
Cl83 Al80 Cl82 111.9(3) .
Cl84 Al80 Cl82 111.8(3) .
Cl83 Al80 Cl81 107.0(3) .
Cl84 Al80 Cl81 109.4(3) .
Cl82 Al80 Cl81 107.4(3) .
Cl93 Al90 Cl94 111.8(9) .
Cl93 Al90 Cl92 107.5(10) .
Cl94 Al90 Cl92 115.8(10) .
Cl93 Al90 Cl91 111.5(10) .
Cl94 Al90 Cl91 105.6(9) .
Cl92 Al90 Cl91 104.6(9) .

loop_
_geom_bond_atom_site_label_1
_geom_bond_atom_site_label_2
_geom_bond_distance
_geom_bond_site_symmetry_2
Pt1 P2 2.285(2) .
Pt1 P1 2.334(2) .
Pt1 Pb1 2.6199(7) .
Pb1 I1 2.9167(13) .
Pb1 I1 3.0919(12) 2
I1 Pb1 3.0919(12) 2
P1 C11 1.839(9) .
P1 C31 1.845(9) .
P1 C21 1.869(9) .
P2 C51 1.847(9) .
P2 C62 1.853(8) .
P2 C46 1.859(8) .
C11 C13 1.527(14) .
C11 C12 1.540(12) .
C11 H11A 1.0000 .
C12 C15 1.516(13) .
C12 H12A 0.9900 .
C12 H12B 0.9900 .
C13 C14 1.549(14) .
C13 H13A 0.9900 .
C13 H13B 0.9900 .
C14 C16 1.511(16) .
C14 H14A 0.9900 .
C14 H14B 0.9900 .
C15 C16 1.523(17) .
C15 H15A 0.9900 .
C15 H15B 0.9900 .
C16 H16A 0.9900 .
C16 H16B 0.9900 .
C21 C26 1.490(15) .
C21 C22 1.531(14) .
C21 H21A 1.0000 .
C22 C23 1.553(15) .
C22 H22A 0.9900 .
C22 H22B 0.9900 .
C23 C24 1.509(18) .
C23 H23A 0.9900 .
C23 H23B 0.9900 .
C24 C25 1.514(17) .
C24 H24A 0.9900 .
C24 H24B 0.9900 .
C25 C26 1.558(16) .
C25 H25A 0.9900 .
C25 H25B 0.9900 .
C26 H26A 0.9900 .
C26 H26B 0.9900 .
C31 C33 1.485(13) .
C31 C32 1.555(12) .
C31 H31A 1.0000 .
C32 C36 1.522(13) .
C32 H32A 0.9900 .
C32 H32B 0.9900 .
C33 C34 1.548(15) .
C33 H33A 0.9900 .
C33 H33B 0.9900 .
C34 C35 1.504(16) .
C34 H34A 0.9900 .
C34 H34B 0.9900 .
C35 C36 1.509(15) .
C35 H35A 0.9900 .
C35 H35B 0.9900 .
C36 H36A 0.9900 .
C36 H36B 0.9900 .
C41 C43 1.504(12) .
C41 C45 1.537(12) .
C41 H41A 0.9900 .
C41 H41B 0.9900 .
C42 C44 1.522(12) .
C42 C45 1.533(13) .
C42 H42A 0.9900 .
C42 H42B 0.9900 .
C43 C46 1.556(11) .
C43 H43A 0.9900 .
C43 H43B 0.9900 .
C44 C46 1.540(11) .
C44 H44A 0.9900 .
C44 H44B 0.9900 .
C45 H45A 0.9900 .
C45 H45B 0.9900 .
C46 H46A 1.0000 .
C51 C55 1.537(11) .
C51 C52 1.541(11) .
C51 H51A 1.0000 .
C52 C53 1.528(13) .
C52 H52A 0.9900 .
C52 H52B 0.9900 .
C53 C56 1.556(13) .
C53 H53A 0.9900 .
C53 H53B 0.9900 .
C54 C56 1.524(13) .
C54 C55 1.540(12) .
C54 H54A 0.9900 .
C54 H54B 0.9900 .
C55 H55A 0.9900 .
C55 H55B 0.9900 .
C56 H56A 0.9900 .
C56 H56B 0.9900 .
C61 C62 1.541(12) .
C61 C64 1.555(12) .
C61 H61A 0.9900 .
C61 H61B 0.9900 .
C62 C63 1.523(12) .
C62 H62A 1.0000 .
C63 C65 1.533(12) .
C63 H63A 0.9900 .
C63 H63B 0.9900 .
C64 C66 1.526(14) .
C64 H64A 0.9900 .
C64 H64B 0.9900 .
C65 C66 1.501(14) .
C65 H65A 0.9900 .
C65 H65B 0.9900 .
C66 H66A 0.9900 .
C66 H66B 0.9900 .
Al80 Cl83 2.120(6) .
Al80 Cl84 2.126(5) .
Al80 Cl82 2.132(6) .
Al80 Cl81 2.157(4) .
Al90 Cl93 2.119(8) .
Al90 Cl94 2.125(7) .
Al90 Cl92 2.132(7) .
Al90 Cl91 2.158(6) .

loop_
_geom_torsion_atom_site_label_1
_geom_torsion_atom_site_label_2
_geom_torsion_atom_site_label_3
_geom_torsion_atom_site_label_4
_geom_torsion
_geom_torsion_site_symmetry_1
_geom_torsion_site_symmetry_4
P2 Pt1 Pb1 I1 126.79(6) . .
P1 Pt1 Pb1 I1 -58.15(6) . .
P2 Pt1 Pb1 I1 43.58(6) . 2
P1 Pt1 Pb1 I1 -141.36(6) . 2
Pt1 Pb1 I1 Pb1 -115.73(3) . 2
I1 Pb1 I1 Pb1 0.0 2 2
P2 Pt1 P1 C11 -86.4(4) . .
Pb1 Pt1 P1 C11 106.8(3) . .
P2 Pt1 P1 C31 31.4(4) . .
Pb1 Pt1 P1 C31 -135.4(3) . .
P2 Pt1 P1 C21 144.5(5) . .
Pb1 Pt1 P1 C21 -22.3(5) . .
P1 Pt1 P2 C51 124.7(4) . .
Pb1 Pt1 P2 C51 -68.1(3) . .
P1 Pt1 P2 C62 -108.8(3) . .
Pb1 Pt1 P2 C62 58.4(3) . .
P1 Pt1 P2 C46 3.6(4) . .
Pb1 Pt1 P2 C46 170.8(3) . .
C31 P1 C11 C13 -93.9(8) . .
C21 P1 C11 C13 158.6(7) . .
Pt1 P1 C11 C13 19.5(8) . .
C31 P1 C11 C12 37.8(8) . .
C21 P1 C11 C12 -69.7(8) . .
Pt1 P1 C11 C12 151.2(6) . .
C13 C11 C12 C15 -56.2(11) . .
P1 C11 C12 C15 170.5(8) . .
C12 C11 C13 C14 56.7(11) . .
P1 C11 C13 C14 -169.3(7) . .
C11 C13 C14 C16 -55.7(12) . .
C11 C12 C15 C16 53.4(12) . .
C13 C14 C16 C15 54.0(13) . .
C12 C15 C16 C14 -53.1(13) . .
C11 P1 C21 C26 -15.8(10) . .
C31 P1 C21 C26 -130.1(9) . .
Pt1 P1 C21 C26 115.8(8) . .
C11 P1 C21 C22 -144.2(9) . .
C31 P1 C21 C22 101.5(9) . .
Pt1 P1 C21 C22 -12.6(11) . .
C26 C21 C22 C23 57.2(14) . .
P1 C21 C22 C23 -170.1(9) . .
C21 C22 C23 C24 -56.0(15) . .
C22 C23 C24 C25 55.1(16) . .
C23 C24 C25 C26 -55.8(18) . .
C22 C21 C26 C25 -57.1(14) . .
P1 C21 C26 C25 173.7(9) . .
C24 C25 C26 C21 57.2(17) . .
C11 P1 C31 C33 -179.2(6) . .
C21 P1 C31 C33 -68.7(7) . .
Pt1 P1 C31 C33 61.7(6) . .
C11 P1 C31 C32 57.2(7) . .
C21 P1 C31 C32 167.6(6) . .
Pt1 P1 C31 C32 -61.9(6) . .
C33 C31 C32 C36 52.8(10) . .
P1 C31 C32 C36 176.0(6) . .
C32 C31 C33 C34 -52.7(10) . .
P1 C31 C33 C34 -176.3(7) . .
C31 C33 C34 C35 54.9(11) . .
C33 C34 C35 C36 -55.9(12) . .
C34 C35 C36 C32 57.0(12) . .
C31 C32 C36 C35 -54.7(11) . .
C45 C41 C43 C46 -55.0(10) . .
C45 C42 C44 C46 57.3(10) . .
C44 C42 C45 C41 -56.5(10) . .
C43 C41 C45 C42 55.7(10) . .
C42 C44 C46 C43 -56.1(9) . .
C42 C44 C46 P2 173.8(6) . .
C41 C43 C46 C44 55.2(9) . .
C41 C43 C46 P2 -171.1(6) . .
C51 P2 C46 C44 77.3(7) . .
C62 P2 C46 C44 -35.1(7) . .
Pt1 P2 C46 C44 -157.1(6) . .
C51 P2 C46 C43 -52.3(7) . .
C62 P2 C46 C43 -164.7(6) . .
Pt1 P2 C46 C43 73.4(6) . .
C62 P2 C51 C55 62.1(7) . .
C46 P2 C51 C55 -49.5(7) . .
Pt1 P2 C51 C55 -165.9(5) . .
C62 P2 C51 C52 -167.7(6) . .
C46 P2 C51 C52 80.8(7) . .
Pt1 P2 C51 C52 -35.6(7) . .
C55 C51 C52 C53 -55.0(10) . .
P2 C51 C52 C53 173.3(6) . .
C51 C52 C53 C56 55.1(10) . .
C52 C51 C55 C54 55.8(9) . .
P2 C51 C55 C54 -173.2(6) . .
C56 C54 C55 C51 -56.9(10) . .
C55 C54 C56 C53 57.0(10) . .
C52 C53 C56 C54 -56.6(10) . .
C64 C61 C62 C63 -56.2(9) . .
C64 C61 C62 P2 177.0(6) . .
C51 P2 C62 C63 49.5(7) . .
C46 P2 C62 C63 165.8(6) . .
Pt1 P2 C62 C63 -82.9(6) . .
C51 P2 C62 C61 174.0(6) . .
C46 P2 C62 C61 -69.7(6) . .
Pt1 P2 C62 C61 41.7(6) . .
C61 C62 C63 C65 55.7(10) . .
P2 C62 C63 C65 179.4(6) . .
C62 C61 C64 C66 56.8(11) . .
C62 C63 C65 C66 -56.0(11) . .
C63 C65 C66 C64 56.1(11) . .
C61 C64 C66 C65 -56.7(11) . .

loop_
_platon_squeeze_void_nr
_platon_squeeze_void_average_x
_platon_squeeze_void_average_y
_platon_squeeze_void_average_z
_platon_squeeze_void_volume
_platon_squeeze_void_count_electrons
_platon_squeeze_void_content
1 0.500 0.000 1.000 134 41 ' '
